data_7045103
loop_
_publ_author_name
'V\'ahovsk\'a, L'
'Vitushkina, S.'
'Poto\<c\<n\'ak, I'
'Tr\'avn\'i\<cek, Z'
'Herchel, R.'

_publ_section_title
;
 Effect of linear and non-linear pseudohalides on the structural and
 magnetic properties of Co(ii) hexacoordinate single-molecule magnets.
;
_journal_issue 5
_journal_name_full 'Dalton transactions (Cambridge, England : 2003)'
_journal_page_first 1498
_journal_page_last 1512
_journal_paper_doi 10.1039/c7dt04256f
_journal_volume 47
_journal_year 2018
_chemical_formula_moiety 'C26 H28 Co N12 O2, 2(C8 N5)'
_chemical_formula_sum 'C42 H28 Co N22 O2'
_chemical_formula_weight 931.79
_space_group_crystal_system triclinic
_space_group_IT_number 2
_space_group_name_Hall '-P 1'
_space_group_name_H-M_alt 'P -1'
_symmetry_space_group_name_Hall '-P 1'
_symmetry_space_group_name_H-M 'P -1'
_atom_sites_solution_hydrogens mixed
_atom_sites_solution_primary direct
_atom_sites_solution_secondary difmap
_audit_creation_method SHELXL-2014/7
_audit_update_record
;
2017-12-18 deposited with the CCDC.
2017-12-18 downloaded from the CCDC.
;
_cell_angle_alpha 71.278(3)
_cell_angle_beta 75.397(2)
_cell_angle_gamma 83.503(2)
_cell_formula_units_Z 1
_cell_length_a 7.1594(2)
_cell_length_b 12.3043(4)
_cell_length_c 12.9843(4)
_cell_measurement_reflns_used 9363
_cell_measurement_temperature 173(2)
_cell_measurement_theta_max 29.5100
_cell_measurement_theta_min 3.4110
_cell_volume 1047.64(6)
_computing_cell_refinement 'CrysAlis RED (Oxford Diffraction, 2007)'
_computing_data_collection 'CrysAlis CCD (Oxford Diffraction, 2007)'
_computing_data_reduction 'CrysAlis RED (Oxford Diffraction, 2007)'
_computing_molecular_graphics 'DIAMOND (Brandenburg, 2001)'
_computing_publication_material 'SHELXL-2014/7 (Sheldrick, 2014)'
_computing_structure_refinement 'SHELXL-2014/7 (Sheldrick, 2014)'
_computing_structure_solution 'SUPERFLIP (Palatinus, 2007)'
_diffrn_ambient_temperature 173(2)
_diffrn_detector_area_resol_mean 8.3438
_diffrn_measured_fraction_theta_full 0.999
_diffrn_measured_fraction_theta_max 0.999
_diffrn_measurement_device_type 'Xcalibur, Sapphire2, large Be window'
_diffrn_measurement_method '\w scans'
_diffrn_radiation_type MoK\a
_diffrn_radiation_wavelength 0.71073
_diffrn_reflns_av_R_equivalents 0.0231
_diffrn_reflns_av_unetI/netI 0.0221
_diffrn_reflns_Laue_measured_fraction_full 0.999
_diffrn_reflns_Laue_measured_fraction_max 0.999
_diffrn_reflns_limit_h_max 8
_diffrn_reflns_limit_h_min -8
_diffrn_reflns_limit_k_max 15
_diffrn_reflns_limit_k_min -15
_diffrn_reflns_limit_l_max 16
_diffrn_reflns_limit_l_min -16
_diffrn_reflns_number 17611
_diffrn_reflns_point_group_measured_fraction_full 0.999
_diffrn_reflns_point_group_measured_fraction_max 0.999
_diffrn_reflns_theta_full 25.242
_diffrn_reflns_theta_max 26.499
_diffrn_reflns_theta_min 3.042
_diffrn_source 'Enhance (Mo) X-ray Source'
_exptl_absorpt_coefficient_mu 0.478
_exptl_absorpt_correction_T_max 0.953
_exptl_absorpt_correction_T_min 0.830
_exptl_absorpt_correction_type analytical
_exptl_absorpt_process_details
;
CrysAlisPro, Agilent Technologies,
Version 1.171.36.32 (release 02-08-2013 CrysAlis171 .NET)
(compiled Aug  2 2013,16:46:58)
Analytical numeric absorption correction using a multifaceted crystal
            model based on expressions derived by R.C. Clark & J.S. Reid.
(Clark, R. C. & Reid, J. S. (1995). Acta Cryst. A51, 887-897)
;
_exptl_crystal_colour yellow
_exptl_crystal_density_diffrn 1.477
_exptl_crystal_description prism
_exptl_crystal_F_000 477
_exptl_crystal_size_max 0.6054
_exptl_crystal_size_mid 0.3371
_exptl_crystal_size_min 0.1044
_refine_diff_density_max 0.610
_refine_diff_density_min -0.286
_refine_diff_density_rms 0.045
_refine_ls_extinction_method none
_refine_ls_goodness_of_fit_ref 1.048
_refine_ls_hydrogen_treatment mixed
_refine_ls_matrix_type full
_refine_ls_number_parameters 328
_refine_ls_number_reflns 4330
_refine_ls_number_restraints 0
_refine_ls_restrained_S_all 1.048
_refine_ls_R_factor_all 0.0372
_refine_ls_R_factor_gt 0.0312
_refine_ls_shift/su_max 0.000
_refine_ls_shift/su_mean 0.000
_refine_ls_structure_factor_coef Fsqd
_refine_ls_weighting_details 'w=1/[\s^2^(Fo^2^)+(0.0304P)^2^+0.5733P] where P=(Fo^2^+2Fc^2^)/3'
_refine_ls_weighting_scheme calc
_refine_ls_wR_factor_gt 0.0732
_refine_ls_wR_factor_ref 0.0764
_reflns_Friedel_coverage 0.000
_reflns_number_gt 3869
_reflns_number_total 4330
_reflns_threshold_expression 'I > 2\s(I)'
_cod_data_source_file c7dt04256f2.cif
_cod_data_source_block shelx_CCDC2
_cod_depositor_comments 'Adding full bibliography for 7045101--7045106.cif.'
_cod_database_code 7045103
_shelx_shelxl_version_number 2014/7
_shelx_space_group_comment
;
The symmetry employed for this shelxl refinement is uniquely defined
by the following loop, which should always be used as a source of
symmetry information in preference to the above space-group names.
They are only intended as comments.
;

loop_
_space_group_symop_operation_xyz
'x, y, z'
'-x, -y, -z'

loop_
_atom_site_label
_atom_site_type_symbol
_atom_site_fract_x
_atom_site_fract_y
_atom_site_fract_z
_atom_site_U_iso_or_equiv
_atom_site_adp_type
_atom_site_occupancy
_atom_site_site_symmetry_order
_atom_site_calc_flag
_atom_site_refinement_flags_posn
_atom_site_refinement_flags_adp
_atom_site_refinement_flags_occupancy
Co1 Co 0.5000 0.5000 0.0000 0.01781(9) Uani 1 2 d S . P
N10 N 0.55676(18) 0.62659(10) 0.05876(10) 0.0201(3) Uani 1 1 d . . .
O1 O 0.78238(17) 0.43042(11) 0.00263(10) 0.0272(3) Uani 1 1 d . . .
N40 N 0.5957(2) 0.69066(13) 0.29984(11) 0.0268(3) Uani 1 1 d . . .
N50 N 0.42858(18) 0.42270(11) 0.17831(10) 0.0199(3) Uani 1 1 d . . .
N60 N 0.6565(2) 0.92450(12) 0.16513(12) 0.0308(3) Uani 1 1 d . . .
C11 C 0.5342(2) 0.59954(12) 0.16833(12) 0.0193(3) Uani 1 1 d . . .
N30 N 0.58905(18) 0.68883(10) 0.19190(10) 0.0195(3) Uani 1 1 d . . .
C55 C 0.3614(2) 0.31707(13) 0.23215(13) 0.0235(3) Uani 1 1 d . . .
H55 H 0.3397 0.2716 0.1897 0.028 Uiso 1 1 calc R U .
N20 N 0.62243(19) 0.73550(10) 0.00957(11) 0.0214(3) Uani 1 1 d . . .
N8 N 0.8551(2) 0.28738(13) 0.21041(13) 0.0367(4) Uani 1 1 d . . .
C61 C 0.6920(2) 0.89033(13) 0.07378(13) 0.0225(3) Uani 1 1 d . . .
N2 N 0.7762(3) -0.00913(15) 0.68442(13) 0.0425(4) Uani 1 1 d . . .
C52 C 0.4186(2) 0.44874(14) 0.35566(13) 0.0249(3) Uani 1 1 d . . .
H52 H 0.4373 0.4964 0.3969 0.030 Uiso 1 1 calc R U .
C6 C 0.7963(2) 0.14646(15) 0.40992(14) 0.0294(4) Uani 1 1 d . . .
N5 N 0.8591(3) 0.46814(14) 0.36797(15) 0.0448(4) Uani 1 1 d . . .
C54 C 0.3226(2) 0.27182(14) 0.34766(14) 0.0269(4) Uani 1 1 d . . .
H54 H 0.2774 0.1961 0.3835 0.032 Uiso 1 1 calc R U .
C1 C 0.8136(2) 0.17050(15) 0.50514(14) 0.0306(4) Uani 1 1 d . . .
N4 N 0.9102(3) 0.28492(15) 0.70161(14) 0.0503(5) Uani 1 1 d . . .
N7 N 0.7145(3) -0.05730(15) 0.42338(14) 0.0492(5) Uani 1 1 d . . .
C21 C 0.6412(2) 0.77250(13) 0.09107(12) 0.0195(3) Uani 1 1 d . . .
C62 C 0.7608(2) 0.96163(14) -0.03396(14) 0.0281(4) Uani 1 1 d . . .
H62 H 0.7839 0.9337 -0.0965 0.034 Uiso 1 1 calc R U .
C64 C 0.7576(3) 1.11127(15) 0.04564(17) 0.0360(4) Uani 1 1 d . . .
H64 H 0.7789 1.1884 0.0385 0.043 Uiso 1 1 calc R U .
C63 C 0.7946(3) 1.07455(15) -0.04752(16) 0.0338(4) Uani 1 1 d . . .
H63 H 0.8424 1.1258 -0.1198 0.041 Uiso 1 1 calc R U .
C8 C 0.8293(2) 0.22703(14) 0.30047(14) 0.0285(4) Uani 1 1 d . . .
C53 C 0.3505(2) 0.33856(15) 0.40959(13) 0.0288(4) Uani 1 1 d . . .
H53 H 0.3234 0.3093 0.4888 0.035 Uiso 1 1 calc R U .
C51 C 0.4585(2) 0.48699(13) 0.23983(12) 0.0191(3) Uani 1 1 d . . .
C5 C 0.8570(3) 0.37929(16) 0.43166(15) 0.0317(4) Uani 1 1 d . . .
C1O1 C 0.9331(3) 0.41897(17) -0.08951(15) 0.0313(4) Uani 1 1 d . . .
C3 C 0.8503(3) 0.27262(15) 0.51744(15) 0.0330(4) Uani 1 1 d . . .
C2 C 0.7919(3) 0.07101(15) 0.60740(15) 0.0328(4) Uani 1 1 d . . .
C65 C 0.6895(3) 1.03456(15) 0.14902(17) 0.0377(4) Uani 1 1 d . . .
H65 H 0.6643 1.0610 0.2125 0.045 Uiso 1 1 calc R U .
C7 C 0.7501(3) 0.03346(16) 0.41842(14) 0.0350(4) Uani 1 1 d . . .
C4 C 0.8822(3) 0.27645(16) 0.62143(17) 0.0382(4) Uani 1 1 d . . .
H1N H 0.602(3) 0.761(2) 0.2937(18) 0.044(6) Uiso 1 1 d . . .
H1O H 0.806(3) 0.3951(18) 0.0597(18) 0.037(6) Uiso 1 1 d . . .
H2N H 0.708(3) 0.6543(18) 0.3127(17) 0.039(6) Uiso 1 1 d . . .
H1C H 0.896(3) 0.375(2) -0.133(2) 0.057(7) Uiso 1 1 d . . .
H2C H 0.961(4) 0.495(2) -0.144(2) 0.072(8) Uiso 1 1 d . . .
H3C H 1.053(4) 0.390(2) -0.067(2) 0.064(7) Uiso 1 1 d . . .

loop_
_atom_site_aniso_label
_atom_site_aniso_U_11
_atom_site_aniso_U_22
_atom_site_aniso_U_33
_atom_site_aniso_U_23
_atom_site_aniso_U_13
_atom_site_aniso_U_12
Co1 0.02335(16) 0.01654(14) 0.01373(15) -0.00421(11) -0.00467(11) -0.00169(11)
N10 0.0250(7) 0.0181(6) 0.0168(6) -0.0039(5) -0.0056(5) -0.0019(5)
O1 0.0268(6) 0.0356(7) 0.0175(6) -0.0065(5) -0.0070(5) 0.0057(5)
N40 0.0410(9) 0.0259(7) 0.0185(7) -0.0099(6) -0.0114(6) -0.0015(7)
N50 0.0213(6) 0.0202(6) 0.0173(6) -0.0046(5) -0.0041(5) -0.0014(5)
N60 0.0439(9) 0.0240(7) 0.0288(8) -0.0113(6) -0.0107(7) -0.0027(6)
C11 0.0198(7) 0.0203(7) 0.0185(7) -0.0067(6) -0.0055(6) 0.0007(6)
N30 0.0239(7) 0.0207(6) 0.0157(6) -0.0071(5) -0.0056(5) -0.0005(5)
C55 0.0260(8) 0.0222(8) 0.0211(8) -0.0048(6) -0.0047(6) -0.0036(6)
N20 0.0278(7) 0.0168(6) 0.0195(6) -0.0044(5) -0.0062(5) -0.0020(5)
N8 0.0438(9) 0.0329(8) 0.0306(9) -0.0025(7) -0.0125(7) -0.0027(7)
C61 0.0236(8) 0.0211(7) 0.0258(8) -0.0081(6) -0.0106(6) 0.0006(6)
N2 0.0528(11) 0.0448(10) 0.0259(8) -0.0060(8) -0.0058(7) -0.0066(8)
C52 0.0278(8) 0.0297(8) 0.0176(8) -0.0076(6) -0.0046(6) -0.0027(7)
C6 0.0301(9) 0.0320(9) 0.0220(8) -0.0032(7) -0.0068(7) 0.0021(7)
N5 0.0493(10) 0.0304(9) 0.0513(11) -0.0052(8) -0.0135(8) -0.0046(7)
C54 0.0294(9) 0.0243(8) 0.0228(8) -0.0012(6) -0.0039(7) -0.0061(7)
C1 0.0244(8) 0.0360(9) 0.0271(9) -0.0070(7) -0.0036(7) 0.0029(7)
N4 0.0821(14) 0.0385(9) 0.0325(9) -0.0068(8) -0.0170(9) -0.0142(9)
N7 0.0744(13) 0.0349(9) 0.0307(9) 0.0024(7) -0.0104(9) -0.0114(9)
C21 0.0199(7) 0.0199(7) 0.0190(7) -0.0058(6) -0.0057(6) 0.0008(6)
C62 0.0317(9) 0.0263(8) 0.0270(9) -0.0061(7) -0.0099(7) -0.0033(7)
C64 0.0429(11) 0.0198(8) 0.0504(12) -0.0097(8) -0.0201(9) -0.0032(7)
C63 0.0372(10) 0.0246(8) 0.0366(10) 0.0000(7) -0.0129(8) -0.0072(7)
C8 0.0298(9) 0.0278(8) 0.0277(9) -0.0068(7) -0.0094(7) 0.0011(7)
C53 0.0325(9) 0.0332(9) 0.0155(8) -0.0012(7) -0.0027(7) -0.0057(7)
C51 0.0187(7) 0.0216(7) 0.0177(7) -0.0068(6) -0.0047(6) 0.0005(6)
C5 0.0275(9) 0.0363(10) 0.0309(9) -0.0096(8) -0.0073(7) -0.0002(7)
C1O1 0.0257(9) 0.0396(10) 0.0277(9) -0.0126(8) -0.0024(7) 0.0009(8)
C3 0.0328(10) 0.0324(9) 0.0277(9) -0.0033(7) -0.0040(7) 0.0000(7)
C2 0.0337(10) 0.0301(9) 0.0310(10) -0.0084(8) -0.0016(7) -0.0026(7)
C65 0.0552(12) 0.0266(9) 0.0398(11) -0.0161(8) -0.0169(9) -0.0034(8)
C7 0.0413(11) 0.0374(10) 0.0191(8) 0.0002(7) -0.0060(7) -0.0001(8)
C4 0.0438(11) 0.0336(10) 0.0364(11) -0.0113(8) -0.0062(9) -0.0029(8)

loop_
_atom_type_symbol
_atom_type_description
_atom_type_scat_dispersion_real
_atom_type_scat_dispersion_imag
_atom_type_scat_source
C C 0.0033 0.0016 'International Tables Vol C Tables 4.2.6.8 and 6.1.1.4'
H H 0.0000 0.0000 'International Tables Vol C Tables 4.2.6.8 and 6.1.1.4'
N N 0.0061 0.0033 'International Tables Vol C Tables 4.2.6.8 and 6.1.1.4'
Co Co 0.3494 0.9721 'International Tables Vol C Tables 4.2.6.8 and 6.1.1.4'
O O 0.0106 0.0060 'International Tables Vol C Tables 4.2.6.8 and 6.1.1.4'

loop_
_geom_angle_atom_site_label_1
_geom_angle_atom_site_label_2
_geom_angle_atom_site_label_3
_geom_angle
_geom_angle_site_symmetry_1
_geom_angle_site_symmetry_3
N10 Co1 N10 180.0 . 2_665
N10 Co1 O1 90.41(5) . 2_665
N10 Co1 O1 89.59(5) 2_665 2_665
N10 Co1 O1 89.59(5) . .
N10 Co1 O1 90.41(5) 2_665 .
O1 Co1 O1 180.0 2_665 .
N10 Co1 N50 103.15(5) . 2_665
N10 Co1 N50 76.86(5) 2_665 2_665
O1 Co1 N50 87.21(5) 2_665 2_665
O1 Co1 N50 92.79(5) . 2_665
N10 Co1 N50 76.86(5) . .
N10 Co1 N50 103.14(5) 2_665 .
O1 Co1 N50 92.79(5) 2_665 .
O1 Co1 N50 87.21(5) . .
N50 Co1 N50 180.0 2_665 .
C11 N10 N20 109.30(12) . .
C11 N10 Co1 116.18(10) . .
N20 N10 Co1 134.46(10) . .
C1O1 O1 Co1 127.94(11) . .
C1O1 O1 H1O 112.0(16) . .
Co1 O1 H1O 118.8(15) . .
N30 N40 H1N 105.3(15) . .
N30 N40 H2N 105.7(13) . .
H1N N40 H2N 109(2) . .
C55 N50 C51 118.29(13) . .
C55 N50 Co1 125.58(10) . .
C51 N50 Co1 116.12(10) . .
C61 N60 C65 116.64(15) . .
N10 C11 N30 108.53(13) . .
N10 C11 C51 119.23(13) . .
N30 C11 C51 132.25(13) . .
C11 N30 C21 105.85(12) . .
C11 N30 N40 125.56(13) . .
C21 N30 N40 128.55(13) . .
N50 C55 C54 122.37(15) . .
N50 C55 H55 118.8 . .
C54 C55 H55 118.8 . .
C21 N20 N10 106.36(12) . .
N60 C61 C62 123.81(15) . .
N60 C61 C21 116.33(14) . .
C62 C61 C21 119.73(14) . .
C51 C52 C53 117.97(15) . .
C51 C52 H52 121.0 . .
C53 C52 H52 121.0 . .
C1 C6 C8 124.34(16) . .
C1 C6 C7 119.64(15) . .
C8 C6 C7 115.97(15) . .
C53 C54 C55 118.91(15) . .
C53 C54 H54 120.5 . .
C55 C54 H54 120.5 . .
C3 C1 C6 129.67(17) . .
C3 C1 C2 115.35(16) . .
C6 C1 C2 114.98(16) . .
N20 C21 N30 109.94(13) . .
N20 C21 C61 123.24(13) . .
N30 C21 C61 126.56(14) . .
C63 C62 C61 118.05(16) . .
C63 C62 H62 121.0 . .
C61 C62 H62 121.0 . .
C65 C64 C63 119.02(16) . .
C65 C64 H64 120.5 . .
C63 C64 H64 120.5 . .
C64 C63 C62 118.85(17) . .
C64 C63 H63 120.6 . .
C62 C63 H63 120.6 . .
N8 C8 C6 176.53(19) . .
C54 C53 C52 119.77(15) . .
C54 C53 H53 120.1 . .
C52 C53 H53 120.1 . .
N50 C51 C52 122.67(14) . .
N50 C51 C11 111.47(13) . .
C52 C51 C11 125.85(14) . .
N5 C5 C3 175.7(2) . .
O1 C1O1 H1C 113.4(14) . .
O1 C1O1 H2C 109.3(15) . .
H1C C1O1 H2C 104(2) . .
O1 C1O1 H3C 111.7(15) . .
H1C C1O1 H3C 112(2) . .
H2C C1O1 H3C 106(2) . .
C1 C3 C5 123.39(17) . .
C1 C3 C4 120.72(16) . .
C5 C3 C4 115.89(17) . .
N2 C2 C1 177.4(2) . .
N60 C65 C64 123.63(17) . .
N60 C65 H65 118.2 . .
C64 C65 H65 118.2 . .
N7 C7 C6 178.8(2) . .
N4 C4 C3 176.7(2) . .

loop_
_geom_bond_atom_site_label_1
_geom_bond_atom_site_label_2
_geom_bond_distance
_geom_bond_site_symmetry_2
Co1 N10 2.0581(12) .
Co1 N10 2.0582(12) 2_665
Co1 O1 2.1085(12) 2_665
Co1 O1 2.1085(12) .
Co1 N50 2.1507(12) 2_665
Co1 N50 2.1508(12) .
N10 C11 1.3241(19) .
N10 N20 1.3662(17) .
O1 C1O1 1.428(2) .
O1 H1O 0.78(2) .
N40 N30 1.4217(17) .
N40 H1N 0.85(2) .
N40 H2N 0.90(2) .
N50 C55 1.3407(19) .
N50 C51 1.3566(19) .
N60 C61 1.339(2) .
N60 C65 1.341(2) .
C11 N30 1.3523(19) .
C11 C51 1.471(2) .
N30 C21 1.3742(19) .
C55 C54 1.388(2) .
C55 H55 0.9500 .
N20 C21 1.3190(19) .
N8 C8 1.148(2) .
C61 C62 1.390(2) .
C61 C21 1.468(2) .
N2 C2 1.149(2) .
C52 C51 1.387(2) .
C52 C53 1.391(2) .
C52 H52 0.9500 .
C6 C1 1.397(2) .
C6 C8 1.427(2) .
C6 C7 1.429(3) .
N5 C5 1.138(2) .
C54 C53 1.380(2) .
C54 H54 0.9500 .
C1 C3 1.378(3) .
C1 C2 1.477(2) .
N4 C4 1.147(3) .
N7 C7 1.152(3) .
C62 C63 1.385(2) .
C62 H62 0.9500 .
C64 C65 1.375(3) .
C64 C63 1.378(3) .
C64 H64 0.9500 .
C63 H63 0.9500 .
C53 H53 0.9500 .
C5 C3 1.419(2) .
C1O1 H1C 0.99(3) .
C1O1 H2C 0.98(3) .
C1O1 H3C 0.97(3) .
C3 C4 1.441(3) .
C65 H65 0.9500 .

loop_
_geom_hbond_atom_site_label_D
_geom_hbond_atom_site_label_H
_geom_hbond_atom_site_label_A
_geom_hbond_distance_DH
_geom_hbond_distance_HA
_geom_hbond_distance_DA
_geom_hbond_angle_DHA
_geom_hbond_site_symmetry_A
C55 H55 N20 0.95 2.56 3.374(2) 143.7 2_665
C52 H52 N40 0.95 2.56 3.162(2) 121.6 .
C54 H54 N7 0.95 2.55 3.256(2) 131.1 2_656
N40 H1N N60 0.85(2) 2.16(2) 2.863(2) 140(2) .
O1 H1O N8 0.78(2) 2.07(2) 2.8461(19) 174(2) .
N40 H2N N5 0.90(2) 2.39(2) 3.155(2) 143.0(17) .
